data_4308772
loop_
_publ_author_name
'Maria B. Ezhova'
'Brian O. Patrick'
'Kapila N. Sereviratne'
'Brian R. James'
'Francis J. Waller'
'Michael E. Ford'

_publ_section_title
;
Interactions of Rh(III)-Dihydrido-Bis(phosphine) Complexes with
Semicarbazones
;
_journal_name_full 'Inorganic Chemistry'
_journal_page_first 1482
_journal_page_last 1491
_journal_paper_doi 10.1021/ic0489185
_journal_volume 44
_journal_year 2005
_chemical_formula_sum 'C43 H47 F6 N3 O2 P3 Rh'
_chemical_formula_weight 947.68
_space_group_IT_number 2
_symmetry_cell_setting triclinic
_symmetry_Int_Tables_number 2
_symmetry_space_group_name_Hall '-P 1'
_symmetry_space_group_name_H-M 'P -1'
_audit_creation_date 2004-08-04
_audit_creation_method 'by teXsan v1.8'
_cell_angle_alpha 79.465(2)
_cell_angle_beta 73.471(2)
_cell_angle_gamma 83.606(3)
_cell_formula_units_Z 2
_cell_length_a 12.6183(9)
_cell_length_b 12.7951(5)
_cell_length_c 14.244(1)
_cell_measurement_reflns_used 11509
_cell_measurement_temperature 173.2
_cell_measurement_theta_max 28.70
_cell_measurement_theta_min 2.95
_cell_volume 2163.2(2)
_computing_cell_refinement 'd*TREK (MSC, 1996-1998)'
_computing_data_collection 'd*TREK (MSC, 1996-1998)'
_computing_data_reduction 'd*TREK (MSC, 1996-1998)'
_computing_publication_material 'teXsan (MSC, 1992-1997)'
_computing_structure_refinement 'teXsan (MSC, 1992-1997)'
_computing_structure_solution
;
SIR97 (Altomare, et. al. 1998)
;
_diffrn_ambient_temperature 173.2
_diffrn_detector_area_resol_mean 11.76
_diffrn_measured_fraction_theta_full 28.70
_diffrn_measured_fraction_theta_max 0.809
_diffrn_measurement_device_type 'Rigaku/ADSC CCD'
_diffrn_measurement_method 'area detector'
_diffrn_orient_matrix_UB_11 0.00000
_diffrn_orient_matrix_UB_12 0.00000
_diffrn_orient_matrix_UB_13 0.00000
_diffrn_orient_matrix_UB_21 0.00000
_diffrn_orient_matrix_UB_22 0.00000
_diffrn_orient_matrix_UB_23 0.00000
_diffrn_orient_matrix_UB_31 0.00000
_diffrn_orient_matrix_UB_32 0.00000
_diffrn_orient_matrix_UB_33 0.00000
_diffrn_radiation_detector CCD
_diffrn_radiation_monochromator graphite
_diffrn_radiation_source 'X-ray tube'
_diffrn_radiation_type 'Mo K\a'
_diffrn_radiation_wavelength 0.7107
_diffrn_reflns_av_R_equivalents 0.04399
_diffrn_reflns_av_sigmaI/netI 0.090
_diffrn_reflns_limit_h_max 15
_diffrn_reflns_limit_h_min -14
_diffrn_reflns_limit_k_max 14
_diffrn_reflns_limit_k_min -16
_diffrn_reflns_limit_l_max 14
_diffrn_reflns_limit_l_min -19
_diffrn_reflns_number 19061
_diffrn_reflns_reduction_process 'Lp corrections applied'
_diffrn_reflns_theta_full 0.809
_diffrn_reflns_theta_max 28.70
_diffrn_reflns_theta_min 2.95
_diffrn_standards_decay_% 0.00
_diffrn_standards_interval_count 0
_diffrn_standards_number 0
_exptl_absorpt_coefficient_mu 0.570
_exptl_absorpt_correction_T_max 1.000
_exptl_absorpt_correction_T_min 0.8025
_exptl_absorpt_correction_type multi-scan
_exptl_crystal_colour colourless
_exptl_crystal_density_diffrn 1.455
_exptl_crystal_density_meas ?
_exptl_crystal_description prism
_exptl_crystal_F_000 972.00
_exptl_crystal_size_max 0.25
_exptl_crystal_size_mid 0.15
_exptl_crystal_size_min 0.15
_refine_diff_density_max 0.69
_refine_diff_density_min -0.90
_refine_ls_extinction_method none
_refine_ls_goodness_of_fit_all 1.131
_refine_ls_goodness_of_fit_ref 1.131
_refine_ls_hydrogen_treatment constr
_refine_ls_matrix_type full
_refine_ls_number_constraints 0
_refine_ls_number_parameters 5423
_refine_ls_number_reflns 9042
_refine_ls_number_restraints 0
_refine_ls_R_factor_all 0.056
_refine_ls_R_factor_gt 0.032
_refine_ls_shift/su_max 0.0080
_refine_ls_shift/su_mean 0.0008
_refine_ls_structure_factor_coef Fsqd
_refine_ls_weighting_details 'w = 1/[\s^2^(Fo^2^)]'
_refine_ls_weighting_scheme sigma
_refine_ls_wR_factor_all 0.089
_refine_ls_wR_factor_ref 0.089
_reflns_number_gt 6927
_reflns_number_total 9042
_reflns_threshold_expression I>3.00\s(I)
_cod_data_source_file ic0489185si20040806_022855.cif
_cod_data_source_block bj339/MBE-664
_cod_original_cell_volume 2163.3(2)
_cod_original_sg_symbol_H-M 'P -1 '
_cod_original_formula_sum 'C43 H47 F6 N3 O2 P3 Rh '
_cod_database_code 4308772

loop_
_symmetry_equiv_pos_as_xyz
'   +x,   +y,   +z'
'   -x,   -y,   -z'

loop_
_atom_site_label
_atom_site_fract_x
_atom_site_fract_y
_atom_site_fract_z
_atom_site_U_iso_or_equiv
_atom_site_occupancy
_atom_site_refinement_flags
_atom_site_adp_type
_atom_site_calc_flag
_atom_site_calc_attached_atom
Rh(1) 0.84284(2) 0.45616(1) 0.78898(1) 0.01441(5) 1.000 . Uani d ?
P(1) 0.96013(6) 0.30961(5) 0.81989(5) 0.0175(2) 1.000 . Uani d ?
P(2) 0.73144(5) 0.61099(5) 0.78778(4) 0.0172(2) 1.000 . Uani d ?
P(3) 0.70698(9) 0.21207(7) 0.44044(7) 0.0450(3) 1.000 . Uani d ?
F(1) 0.8033(3) 0.2859(2) 0.3696(2) 0.0779(9) 1.000 . Uani d ?
F(2) 0.6470(2) 0.3159(2) 0.4863(2) 0.0625(7) 1.000 . Uani d ?
F(3) 0.6153(3) 0.1417(2) 0.5142(2) 0.092(1) 1.000 . Uani d ?
F(4) 0.7716(3) 0.1104(2) 0.3967(2) 0.085(1) 1.000 . Uani d ?
F(5) 0.7761(2) 0.1930(2) 0.5220(1) 0.0506(6) 1.000 . Uani d ?
F(6) 0.6425(3) 0.2348(2) 0.3595(2) 0.106(1) 1.000 . Uani d ?
O(1) 0.9114(1) 0.4711(1) 0.6266(1) 0.0191(4) 1.000 . Uani d ?
O(2) 0.5857(4) 0.0392(4) 0.1093(4) 0.137(2) 1.000 . Uani d ?
N(1) 0.7368(2) 0.3639(2) 0.7419(1) 0.0170(5) 1.000 . Uani d ?
N(2) 0.7786(2) 0.3585(2) 0.6407(1) 0.0219(6) 1.000 . Uani d ?
N(3) 0.9098(2) 0.3977(2) 0.4941(2) 0.0289(6) 1.000 . Uani d ?
C(1) 1.1037(2) 0.3152(2) 0.7425(2) 0.0221(7) 1.000 . Uani d ?
C(2) 1.1425(2) 0.4130(2) 0.6936(2) 0.0256(7) 1.000 . Uani d ?
C(3) 1.2510(3) 0.4201(3) 0.6329(2) 0.0378(9) 1.000 . Uani d ?
C(4) 1.3200(3) 0.3301(3) 0.6218(3) 0.044(1) 1.000 . Uani d ?
C(5) 1.2820(3) 0.2335(3) 0.6708(3) 0.049(1) 1.000 . Uani d ?
C(6) 1.1746(3) 0.2249(3) 0.7310(3) 0.0393(9) 1.000 . Uani d ?
C(7) 0.9718(2) 0.2725(2) 0.9469(2) 0.0227(7) 1.000 . Uani d ?
C(8) 0.9424(3) 0.3462(2) 1.0123(2) 0.0301(8) 1.000 . Uani d ?
C(9) 0.9475(3) 0.3159(3) 1.1105(2) 0.041(1) 1.000 . Uani d ?
C(10) 0.9826(3) 0.2135(3) 1.1429(2) 0.045(1) 1.000 . Uani d ?
C(11) 1.0151(3) 0.1409(3) 1.0781(3) 0.046(1) 1.000 . Uani d ?
C(12) 1.0101(3) 0.1697(2) 0.9805(2) 0.0352(9) 1.000 . Uani d ?
C(13) 0.9122(2) 0.1891(2) 0.7977(2) 0.0211(7) 1.000 . Uani d ?
C(14) 0.8255(2) 0.1401(2) 0.8712(2) 0.0289(8) 1.000 . Uani d ?
C(15) 0.7770(3) 0.0562(3) 0.8531(2) 0.0374(9) 1.000 . Uani d ?
C(16) 0.8134(3) 0.0211(3) 0.7624(3) 0.040(1) 1.000 . Uani d ?
C(17) 0.8976(3) 0.0712(2) 0.6891(2) 0.0381(9) 1.000 . Uani d ?
C(18) 0.9468(3) 0.1546(2) 0.7065(2) 0.0307(8) 1.000 . Uani d ?
C(19) 0.7104(2) 0.6820(2) 0.8928(2) 0.0202(6) 1.000 . Uani d ?
C(20) 0.6448(2) 0.7777(2) 0.8960(2) 0.0251(7) 1.000 . Uani d ?
C(21) 0.6281(2) 0.8329(2) 0.9750(2) 0.0302(8) 1.000 . Uani d ?
C(22) 0.6775(2) 0.7941(2) 1.0503(2) 0.0306(8) 1.000 . Uani d ?
C(23) 0.7422(3) 0.7002(3) 1.0483(2) 0.0329(8) 1.000 . Uani d ?
C(24) 0.7590(2) 0.6440(2) 0.9693(2) 0.0260(7) 1.000 . Uani d ?
C(25) 0.7788(2) 0.7169(2) 0.6823(2) 0.0222(7) 1.000 . Uani d ?
C(26) 0.7069(3) 0.7790(2) 0.6335(2) 0.0328(8) 1.000 . Uani d ?
C(27) 0.7465(3) 0.8640(3) 0.5594(2) 0.0402(9) 1.000 . Uani d ?
C(28) 0.8562(3) 0.8860(2) 0.5343(2) 0.0372(9) 1.000 . Uani d ?
C(29) 0.9281(3) 0.8243(2) 0.5817(2) 0.0342(8) 1.000 . Uani d ?
C(30) 0.8895(2) 0.7391(2) 0.6555(2) 0.0254(7) 1.000 . Uani d ?
C(31) 0.5915(2) 0.5909(2) 0.7847(2) 0.0216(7) 1.000 . Uani d ?
C(32) 0.5008(2) 0.5953(3) 0.8672(2) 0.0316(8) 1.000 . Uani d ?
C(33) 0.3975(3) 0.5720(3) 0.8645(3) 0.045(1) 1.000 . Uani d ?
C(34) 0.3834(3) 0.5436(3) 0.7805(3) 0.045(1) 1.000 . Uani d ?
C(35) 0.4731(3) 0.5383(3) 0.6978(2) 0.0388(9) 1.000 . Uani d ?
C(36) 0.5767(2) 0.5612(2) 0.7003(2) 0.0294(8) 1.000 . Uani d ?
C(37) 0.8692(2) 0.4117(2) 0.5882(2) 0.0191(6) 1.000 . Uani d ?
C(38) 0.6489(2) 0.3145(2) 0.7871(2) 0.0233(7) 1.000 . Uani d ?
C(39) 0.5992(2) 0.3198(2) 0.8945(2) 0.0300(8) 1.000 . Uani d ?
C(40) 0.5909(3) 0.2534(3) 0.7389(2) 0.0373(9) 1.000 . Uani d ?
C(41) 0.6104(4) 0.0563(4) 0.1803(4) 0.069(2) 1.000 . Uani d ?
C(42) 0.5368(5) 0.0389(5) 0.2825(5) 0.099(2) 1.000 . Uani d ?
C(43) 0.7186(6) 0.0904(7) 0.1712(4) 0.123(3) 1.000 . Uani d ?
H(1) 0.7960 0.4446 0.8970 0.000 1.000 . Uiso c ?
H(2) 0.9183 0.5141 0.8149 0.000 1.000 . Uiso c ?
H(3) 1.0935 0.4777 0.7015 0.032 1.000 . Uiso c ?
H(4) 1.2775 0.4896 0.5982 0.048 1.000 . Uiso c ?
H(5) 1.3959 0.3351 0.5796 0.056 1.000 . Uiso c ?
H(6) 1.3316 0.1691 0.6628 0.062 1.000 . Uiso c ?
H(7) 1.1490 0.1552 0.7656 0.047 1.000 . Uiso c ?
H(8) 0.9182 0.4194 0.9894 0.039 1.000 . Uiso c ?
H(9) 0.9256 0.3675 1.1563 0.054 1.000 . Uiso c ?
H(10) 0.9848 0.1923 1.2119 0.060 1.000 . Uiso c ?
H(11) 1.0415 0.0687 1.1010 0.061 1.000 . Uiso c ?
H(12) 1.0335 0.1175 0.9350 0.046 1.000 . Uiso c ?
H(13) 0.7985 0.1649 0.9356 0.036 1.000 . Uiso c ?
H(14) 0.7166 0.0216 0.9049 0.047 1.000 . Uiso c ?
H(15) 0.7801 -0.0389 0.7502 0.056 1.000 . Uiso c ?
H(16) 0.9228 0.0476 0.6241 0.051 1.000 . Uiso c ?
H(17) 1.0067 0.1897 0.6539 0.039 1.000 . Uiso c ?
H(18) 0.6106 0.8061 0.8420 0.030 1.000 . Uiso c ?
H(19) 0.5810 0.8990 0.9777 0.036 1.000 . Uiso c ?
H(20) 0.6670 0.8338 1.1052 0.037 1.000 . Uiso c ?
H(21) 0.7758 0.6722 1.1029 0.042 1.000 . Uiso c ?
H(22) 0.8058 0.5776 0.9678 0.032 1.000 . Uiso c ?
H(23) 0.6291 0.7629 0.6511 0.038 1.000 . Uiso c ?
H(24) 0.6960 0.9083 0.5252 0.049 1.000 . Uiso c ?
H(25) 0.8837 0.9457 0.4822 0.047 1.000 . Uiso c ?
H(26) 1.0061 0.8405 0.5638 0.040 1.000 . Uiso c ?
H(27) 0.9410 0.6944 0.6884 0.030 1.000 . Uiso c ?
H(28) 0.5102 0.6150 0.9278 0.039 1.000 . Uiso c ?
H(29) 0.3339 0.5763 0.9223 0.058 1.000 . Uiso c ?
H(30) 0.3104 0.5264 0.7794 0.060 1.000 . Uiso c ?
H(31) 0.4628 0.5182 0.6379 0.051 1.000 . Uiso c ?
H(32) 0.6401 0.5568 0.6420 0.037 1.000 . Uiso c ?
H(33) 0.7557 0.3169 0.6151 0.000 1.000 . Uiso c ?
H(34) 0.8767 0.3539 0.4676 0.000 1.000 . Uiso c ?
H(35) 0.9720 0.4303 0.4557 0.000 1.000 . Uiso c ?
H(36) 0.5239 0.3529 0.9047 0.036 1.000 . Uiso c ?
H(37) 0.6443 0.3622 0.9173 0.036 1.000 . Uiso c ?
H(38) 0.5970 0.2475 0.9326 0.036 1.000 . Uiso c ?
H(39) 0.5735 0.2993 0.6816 0.048 1.000 . Uiso c ?
H(40) 0.5224 0.2284 0.7866 0.048 1.000 . Uiso c ?
H(41) 0.6392 0.1919 0.7168 0.048 1.000 . Uiso c ?
H(42) 0.5813 0.0197 0.3294 0.116 1.000 . Uiso c ?
H(43) 0.4917 0.1055 0.2954 0.116 1.000 . Uiso c ?
H(44) 0.4878 -0.0175 0.2890 0.116 1.000 . Uiso c ?
H(45) 0.7731 0.0616 0.1141 0.158 1.000 . Uiso c ?
H(46) 0.7424 0.0574 0.2317 0.158 1.000 . Uiso c ?
H(47) 0.7195 0.1656 0.1618 0.158 1.000 . Uiso c ?

loop_
_atom_site_aniso_label
_atom_site_aniso_U_11
_atom_site_aniso_U_22
_atom_site_aniso_U_33
_atom_site_aniso_U_12
_atom_site_aniso_U_13
_atom_site_aniso_U_23
Rh(1) 0.0165(1) 0.0131(1) 0.01401(9) -0.00294(7) -0.00404(6) -0.00202(6)
P(1) 0.0220(3) 0.0137(3) 0.0184(3) -0.0018(3) -0.0079(2) -0.0025(2)
P(2) 0.0181(3) 0.0161(3) 0.0165(3) -0.0007(3) -0.0038(2) -0.0023(2)
P(3) 0.0807(7) 0.0293(5) 0.0385(5) -0.0092(4) -0.0369(5) -0.0031(3)
F(1) 0.124(2) 0.060(2) 0.040(1) -0.023(2) -0.002(1) -0.004(1)
F(2) 0.082(2) 0.046(1) 0.063(1) 0.004(1) -0.028(1) -0.012(1)
F(3) 0.098(2) 0.074(2) 0.115(2) -0.053(2) -0.049(2) 0.018(2)
F(4) 0.172(3) 0.042(1) 0.062(1) 0.021(2) -0.065(2) -0.023(1)
F(5) 0.067(1) 0.057(1) 0.039(1) -0.004(1) -0.030(1) -0.0127(9)
F(6) 0.201(4) 0.055(2) 0.115(2) 0.005(2) -0.133(3) -0.013(2)
O(1) 0.0203(9) 0.020(1) 0.0169(8) -0.0070(7) -0.0033(7) -0.0030(6)
O(2) 0.136(4) 0.164(4) 0.172(4) 0.075(3) -0.108(3) -0.129(4)
N(1) 0.018(1) 0.020(1) 0.014(1) -0.0040(9) -0.0037(7) -0.0039(7)
N(2) 0.026(1) 0.027(1) 0.015(1) -0.010(1) -0.0036(8) -0.0072(8)
N(3) 0.035(1) 0.033(1) 0.018(1) -0.016(1) 0.0002(9) -0.0079(9)
C(1) 0.020(1) 0.025(1) 0.024(1) 0.000(1) -0.009(1) -0.006(1)
C(2) 0.020(1) 0.028(2) 0.029(1) -0.001(1) -0.009(1) -0.003(1)
C(3) 0.023(2) 0.047(2) 0.042(2) -0.010(1) -0.010(1) 0.001(1)
C(4) 0.020(2) 0.064(3) 0.045(2) -0.002(2) -0.003(1) -0.011(2)
C(5) 0.030(2) 0.047(2) 0.068(2) 0.014(2) -0.007(2) -0.021(2)
C(6) 0.031(2) 0.031(2) 0.051(2) 0.006(1) -0.006(1) -0.007(1)
C(7) 0.025(1) 0.025(1) 0.022(1) -0.003(1) -0.012(1) -0.004(1)
C(8) 0.037(2) 0.031(2) 0.028(1) 0.002(1) -0.016(1) -0.008(1)
C(9) 0.049(2) 0.052(2) 0.029(2) -0.001(2) -0.021(1) -0.014(1)
C(10) 0.057(2) 0.053(2) 0.034(2) -0.012(2) -0.028(2) 0.003(1)
C(11) 0.065(2) 0.036(2) 0.045(2) -0.007(2) -0.037(2) 0.008(1)
C(12) 0.047(2) 0.026(2) 0.036(2) 0.003(1) -0.023(1) -0.002(1)
C(13) 0.029(1) 0.012(1) 0.026(1) -0.001(1) -0.013(1) -0.0018(9)
C(14) 0.033(2) 0.024(2) 0.031(1) -0.006(1) -0.010(1) -0.003(1)
C(15) 0.040(2) 0.024(2) 0.048(2) -0.014(1) -0.012(1) 0.001(1)
C(16) 0.053(2) 0.020(2) 0.055(2) -0.009(1) -0.024(2) -0.007(1)
C(17) 0.060(2) 0.025(2) 0.036(2) -0.011(2) -0.017(1) -0.012(1)
C(18) 0.044(2) 0.022(2) 0.028(1) -0.007(1) -0.009(1) -0.006(1)
C(19) 0.019(1) 0.018(1) 0.023(1) -0.005(1) -0.0027(9) -0.0036(9)
C(20) 0.026(1) 0.019(1) 0.028(1) -0.003(1) -0.002(1) -0.005(1)
C(21) 0.025(1) 0.019(1) 0.041(2) -0.007(1) 0.006(1) -0.010(1)
C(22) 0.029(2) 0.031(2) 0.032(2) -0.013(1) 0.002(1) -0.016(1)
C(23) 0.035(2) 0.040(2) 0.029(2) -0.008(1) -0.010(1) -0.014(1)
C(24) 0.029(1) 0.024(1) 0.026(1) -0.001(1) -0.008(1) -0.007(1)
C(25) 0.030(1) 0.017(1) 0.017(1) 0.000(1) -0.003(1) -0.0015(9)
C(26) 0.035(2) 0.028(2) 0.032(2) 0.004(1) -0.010(1) 0.004(1)
C(27) 0.055(2) 0.028(2) 0.032(2) 0.006(2) -0.013(1) 0.006(1)
C(28) 0.060(2) 0.020(2) 0.023(1) -0.002(1) -0.001(1) 0.003(1)
C(29) 0.041(2) 0.023(2) 0.033(2) -0.009(1) 0.002(1) -0.003(1)
C(30) 0.030(1) 0.018(1) 0.025(1) -0.004(1) -0.003(1) -0.001(1)
C(31) 0.021(1) 0.020(1) 0.024(1) 0.000(1) -0.009(1) -0.0022(9)
C(32) 0.026(2) 0.041(2) 0.027(1) -0.008(1) -0.003(1) -0.006(1)
C(33) 0.027(2) 0.063(3) 0.045(2) -0.012(2) -0.002(1) -0.012(2)
C(34) 0.029(2) 0.055(2) 0.058(2) -0.010(2) -0.020(2) -0.008(2)
C(35) 0.035(2) 0.048(2) 0.043(2) -0.001(2) -0.025(1) -0.010(1)
C(36) 0.026(1) 0.034(2) 0.029(1) 0.002(1) -0.011(1) -0.005(1)
C(37) 0.020(1) 0.019(1) 0.017(1) 0.000(1) -0.0053(9) -0.0012(9)
C(38) 0.021(1) 0.026(2) 0.022(1) -0.007(1) -0.004(1) -0.004(1)
C(39) 0.028(2) 0.035(2) 0.024(1) -0.014(1) 0.002(1) -0.006(1)
C(40) 0.031(2) 0.049(2) 0.034(2) -0.022(1) -0.003(1) -0.011(1)
C(41) 0.072(3) 0.059(3) 0.094(3) 0.032(2) -0.042(3) -0.046(3)
C(42) 0.068(3) 0.076(4) 0.139(5) 0.004(3) -0.019(3) -0.001(4)
C(43) 0.104(5) 0.216(9) 0.055(3) -0.059(5) -0.013(3) -0.022(4)

loop_
_atom_type_symbol
_atom_type_oxidation_number
_atom_type_number_in_cell
_atom_type_scat_dispersion_real
_atom_type_scat_dispersion_imag
_atom_type_scat_source
C 0 86 0.002 0.002
;International Tables for Crystallography
(1992, Vol. C, Tables 4.2.6.8 and 6.1.1.1)
;
H 0 94 0.000 0.000
;International Tables for Crystallography
(1992, Vol. C, Table 6.1.1.2)
;
N 0 6 0.004 0.003
;International Tables for Crystallography
(1992, Vol. C, Tables 4.2.6.8 and 6.1.1.1)
;
O 0 4 0.008 0.006
;International Tables for Crystallography
(1992, Vol. C, Tables 4.2.6.8 and 6.1.1.1)
;
F 0 12 0.014 0.010
;International Tables for Crystallography
(1992, Vol. C, Tables 4.2.6.8 and 6.1.1.1)
;
P 0 6 0.090 0.095
;International Tables for Crystallography
(1992, Vol. C, Tables 4.2.6.8 and 6.1.1.1)
;
Rh 0 2 -1.287 0.919
;International Tables for Crystallography
(1992, Vol. C, Tables 4.2.6.8 and 6.1.1.1)
;

loop_
_geom_angle_atom_site_label_1
_geom_angle_atom_site_label_2
_geom_angle_atom_site_label_3
_geom_angle
_geom_angle_site_symmetry_1
_geom_angle_site_symmetry_2
_geom_angle_site_symmetry_3
_geom_angle_publ_flag
P(1) Rh(1) P(2) 168.02(2) . . . yes
P(1) Rh(1) O(1) 93.41(5) . . . yes
P(1) Rh(1) N(1) 93.29(6) . . . yes
P(1) Rh(1) H(1) 86.4 . . . no
P(1) Rh(1) H(2) 84.6 . . . no
P(2) Rh(1) O(1) 96.26(5) . . . yes
P(2) Rh(1) N(1) 95.97(6) . . . yes
P(2) Rh(1) H(1) 84.1 . . . no
P(2) Rh(1) H(2) 86.6 . . . no
O(1) Rh(1) N(1) 75.41(7) . . . yes
O(1) Rh(1) H(1) 178.9 . . . no
O(1) Rh(1) H(2) 101.5 . . . no
N(1) Rh(1) H(1) 103.5 . . . no
N(1) Rh(1) H(2) 176.2 . . . no
H(1) Rh(1) H(2) 79.5 . . . no
Rh(1) P(1) C(1) 115.72(9) . . . yes
Rh(1) P(1) C(7) 116.97(9) . . . yes
Rh(1) P(1) C(13) 110.86(9) . . . yes
C(1) P(1) C(7) 104.7(1) . . . yes
C(1) P(1) C(13) 104.5(1) . . . yes
C(7) P(1) C(13) 102.6(1) . . . yes
Rh(1) P(2) C(19) 116.67(9) . . . yes
Rh(1) P(2) C(25) 115.83(8) . . . yes
Rh(1) P(2) C(31) 112.94(9) . . . yes
C(19) P(2) C(25) 101.4(1) . . . yes
C(19) P(2) C(31) 104.3(1) . . . yes
C(25) P(2) C(31) 104.0(1) . . . yes
F(1) P(3) F(2) 88.1(1) . . . yes
F(1) P(3) F(3) 176.9(2) . . . yes
F(1) P(3) F(4) 90.4(2) . . . yes
F(1) P(3) F(5) 87.5(1) . . . yes
F(1) P(3) F(6) 90.3(2) . . . yes
F(2) P(3) F(3) 90.5(2) . . . yes
F(2) P(3) F(4) 177.1(2) . . . yes
F(2) P(3) F(5) 88.0(1) . . . yes
F(2) P(3) F(6) 91.0(2) . . . yes
F(3) P(3) F(4) 90.9(2) . . . yes
F(3) P(3) F(5) 89.7(1) . . . yes
F(3) P(3) F(6) 92.5(2) . . . yes
F(4) P(3) F(5) 89.5(1) . . . yes
F(4) P(3) F(6) 91.4(2) . . . yes
F(5) P(3) F(6) 177.7(2) . . . yes
Rh(1) O(1) C(37) 113.3(1) . . . yes
Rh(1) N(1) N(2) 110.1(1) . . . yes
Rh(1) N(1) C(38) 133.9(2) . . . yes
N(2) N(1) C(38) 116.0(2) . . . yes
N(1) N(2) C(37) 118.9(2) . . . yes
N(1) N(2) H(33) 121.1 . . . no
C(37) N(2) H(33) 119.2 . . . no
C(37) N(3) H(34) 120.5 . . . no
C(37) N(3) H(35) 119.9 . . . no
H(34) N(3) H(35) 119.6 . . . no
P(1) C(1) C(2) 118.9(2) . . . yes
P(1) C(1) C(6) 122.3(2) . . . yes
C(2) C(1) C(6) 118.8(3) . . . yes
C(1) C(2) C(3) 120.4(3) . . . yes
C(1) C(2) H(3) 119.7 . . . no
C(3) C(2) H(3) 119.8 . . . no
C(2) C(3) C(4) 120.2(3) . . . yes
C(2) C(3) H(4) 119.9 . . . no
C(4) C(3) H(4) 120.0 . . . no
C(3) C(4) C(5) 119.5(3) . . . yes
C(3) C(4) H(5) 120.2 . . . no
C(5) C(4) H(5) 120.3 . . . no
C(4) C(5) C(6) 121.1(3) . . . yes
C(4) C(5) H(6) 119.4 . . . no
C(6) C(5) H(6) 119.5 . . . no
C(1) C(6) C(5) 120.0(3) . . . yes
C(1) C(6) H(7) 120.0 . . . no
C(5) C(6) H(7) 120.0 . . . no
P(1) C(7) C(8) 120.6(2) . . . yes
P(1) C(7) C(12) 120.7(2) . . . yes
C(8) C(7) C(12) 118.6(2) . . . yes
C(7) C(8) C(9) 120.2(3) . . . yes
C(7) C(8) H(8) 119.8 . . . no
C(9) C(8) H(8) 120.0 . . . no
C(8) C(9) C(10) 120.3(3) . . . yes
C(8) C(9) H(9) 119.9 . . . no
C(10) C(9) H(9) 119.8 . . . no
C(9) C(10) C(11) 120.0(3) . . . yes
C(9) C(10) H(10) 120.0 . . . no
C(11) C(10) H(10) 120.0 . . . no
C(10) C(11) C(12) 120.4(3) . . . yes
C(10) C(11) H(11) 119.8 . . . no
C(12) C(11) H(11) 119.9 . . . no
C(7) C(12) C(11) 120.5(3) . . . yes
C(7) C(12) H(12) 119.8 . . . no
C(11) C(12) H(12) 119.8 . . . no
P(1) C(13) C(14) 117.7(2) . . . yes
P(1) C(13) C(18) 122.4(2) . . . yes
C(14) C(13) C(18) 119.1(2) . . . yes
C(13) C(14) C(15) 119.9(3) . . . yes
C(13) C(14) H(13) 120.2 . . . no
C(15) C(14) H(13) 119.9 . . . no
C(14) C(15) C(16) 120.6(3) . . . yes
C(14) C(15) H(14) 119.9 . . . no
C(16) C(15) H(14) 119.5 . . . no
C(15) C(16) C(17) 119.3(3) . . . yes
C(15) C(16) H(15) 120.5 . . . no
C(17) C(16) H(15) 120.1 . . . no
C(16) C(17) C(18) 120.5(3) . . . yes
C(16) C(17) H(16) 119.8 . . . no
C(18) C(17) H(16) 119.7 . . . no
C(13) C(18) C(17) 120.5(3) . . . yes
C(13) C(18) H(17) 119.6 . . . no
C(17) C(18) H(17) 120.0 . . . no
P(2) C(19) C(20) 119.6(2) . . . yes
P(2) C(19) C(24) 121.6(2) . . . yes
C(20) C(19) C(24) 118.8(2) . . . yes
C(19) C(20) C(21) 120.5(3) . . . yes
C(19) C(20) H(18) 119.7 . . . no
C(21) C(20) H(18) 119.8 . . . no
C(20) C(21) C(22) 119.9(3) . . . yes
C(20) C(21) H(19) 120.2 . . . no
C(22) C(21) H(19) 119.8 . . . no
C(21) C(22) C(23) 120.4(2) . . . yes
C(21) C(22) H(20) 119.9 . . . no
C(23) C(22) H(20) 119.7 . . . no
C(22) C(23) C(24) 120.0(3) . . . yes
C(22) C(23) H(21) 119.9 . . . no
C(24) C(23) H(21) 120.1 . . . no
C(19) C(24) C(23) 120.5(3) . . . yes
C(19) C(24) H(22) 119.8 . . . no
C(23) C(24) H(22) 119.7 . . . no
P(2) C(25) C(26) 122.6(2) . . . yes
P(2) C(25) C(30) 117.8(2) . . . yes
C(26) C(25) C(30) 119.5(2) . . . yes
C(25) C(26) C(27) 119.7(3) . . . yes
C(25) C(26) H(23) 119.9 . . . no
C(27) C(26) H(23) 120.4 . . . no
C(26) C(27) C(28) 120.2(3) . . . yes
C(26) C(27) H(24) 120.0 . . . no
C(28) C(27) H(24) 119.8 . . . no
C(27) C(28) C(29) 120.5(3) . . . yes
C(27) C(28) H(25) 120.0 . . . no
C(29) C(28) H(25) 119.6 . . . no
C(28) C(29) C(30) 119.8(3) . . . yes
C(28) C(29) H(26) 120.1 . . . no
C(30) C(29) H(26) 120.1 . . . no
C(25) C(30) C(29) 120.3(3) . . . yes
C(25) C(30) H(27) 119.9 . . . no
C(29) C(30) H(27) 119.8 . . . no
P(2) C(31) C(32) 121.9(2) . . . yes
P(2) C(31) C(36) 118.9(2) . . . yes
C(32) C(31) C(36) 119.0(3) . . . yes
C(31) C(32) C(33) 120.3(3) . . . yes
C(31) C(32) H(28) 119.9 . . . no
C(33) C(32) H(28) 119.8 . . . no
C(32) C(33) C(34) 120.3(3) . . . yes
C(32) C(33) H(29) 120.0 . . . no
C(34) C(33) H(29) 119.7 . . . no
C(33) C(34) C(35) 120.1(3) . . . yes
C(33) C(34) H(30) 119.9 . . . no
C(35) C(34) H(30) 120.0 . . . no
C(34) C(35) C(36) 119.8(3) . . . yes
C(34) C(35) H(31) 120.0 . . . no
C(36) C(35) H(31) 120.2 . . . no
C(31) C(36) C(35) 120.5(3) . . . yes
C(31) C(36) H(32) 119.7 . . . no
C(35) C(36) H(32) 119.8 . . . no
O(1) C(37) N(2) 121.3(2) . . . yes
O(1) C(37) N(3) 122.4(2) . . . yes
N(2) C(37) N(3) 116.3(2) . . . yes
N(1) C(38) C(39) 118.3(2) . . . yes
N(1) C(38) C(40) 124.4(2) . . . yes
C(39) C(38) C(40) 117.2(2) . . . yes
C(38) C(39) H(36) 109.7 . . . no
C(38) C(39) H(37) 109.5 . . . no
C(38) C(39) H(38) 109.6 . . . no
H(36) C(39) H(37) 109.5 . . . no
H(36) C(39) H(38) 109.5 . . . no
H(37) C(39) H(38) 109.2 . . . no
C(38) C(40) H(39) 109.5 . . . no
C(38) C(40) H(40) 109.4 . . . no
C(38) C(40) H(41) 109.3 . . . no
H(39) C(40) H(40) 109.8 . . . no
H(39) C(40) H(41) 109.5 . . . no
H(40) C(40) H(41) 109.3 . . . no
O(2) C(41) C(42) 123.6(6) . . . yes
O(2) C(41) C(43) 121.1(5) . . . yes
C(42) C(41) C(43) 115.2(4) . . . yes
C(41) C(42) H(42) 109.6 . . . no
C(41) C(42) H(43) 108.6 . . . no
C(41) C(42) H(44) 109.5 . . . no
H(42) C(42) H(43) 109.6 . . . no
H(42) C(42) H(44) 110.5 . . . no
H(43) C(42) H(44) 109.1 . . . no
C(41) C(43) H(45) 108.7 . . . no
C(41) C(43) H(46) 108.9 . . . no
C(41) C(43) H(47) 112.1 . . . no
H(45) C(43) H(46) 106.2 . . . no
H(45) C(43) H(47) 110.2 . . . no
H(46) C(43) H(47) 110.6 . . . no

loop_
_geom_bond_atom_site_label_1
_geom_bond_atom_site_label_2
_geom_bond_distance
_geom_bond_site_symmetry_1
_geom_bond_site_symmetry_2
_geom_bond_publ_flag
Rh(1) P(1) 2.3132(7) . . yes
Rh(1) P(2) 2.2982(7) . . yes
Rh(1) O(1) 2.207(2) . . yes
Rh(1) N(1) 2.187(2) . . yes
Rh(1) H(1) 1.47 . . no
Rh(1) H(2) 1.43 . . no
P(1) C(1) 1.835(3) . . yes
P(1) C(7) 1.828(2) . . yes
P(1) C(13) 1.828(3) . . yes
P(2) C(19) 1.831(2) . . yes
P(2) C(25) 1.837(2) . . yes
P(2) C(31) 1.826(3) . . yes
P(3) F(1) 1.612(3) . . yes
P(3) F(2) 1.605(2) . . yes
P(3) F(3) 1.564(3) . . yes
P(3) F(4) 1.586(3) . . yes
P(3) F(5) 1.611(2) . . yes
P(3) F(6) 1.560(2) . . yes
O(1) C(37) 1.253(3) . . yes
O(2) C(41) 1.202(5) . . yes
N(1) N(2) 1.400(3) . . yes
N(1) C(38) 1.283(3) . . yes
N(2) C(37) 1.353(3) . . yes
N(2) H(33) 0.82 . . no
N(3) C(37) 1.329(3) . . yes
N(3) H(34) 0.92 . . no
N(3) H(35) 0.91 . . no
C(1) C(2) 1.384(4) . . yes
C(1) C(6) 1.385(4) . . yes
C(2) C(3) 1.398(4) . . yes
C(2) H(3) 0.98 . . no
C(3) C(4) 1.369(5) . . yes
C(3) H(4) 0.98 . . no
C(4) C(5) 1.368(5) . . yes
C(4) H(5) 0.98 . . no
C(5) C(6) 1.386(4) . . yes
C(5) H(6) 0.98 . . no
C(6) H(7) 0.98 . . no
C(7) C(8) 1.393(4) . . yes
C(7) C(12) 1.398(4) . . yes
C(8) C(9) 1.399(4) . . yes
C(8) H(8) 0.98 . . no
C(9) C(10) 1.375(5) . . yes
C(9) H(9) 0.98 . . no
C(10) C(11) 1.377(5) . . yes
C(10) H(10) 0.98 . . no
C(11) C(12) 1.389(4) . . yes
C(11) H(11) 0.98 . . no
C(12) H(12) 0.98 . . no
C(13) C(14) 1.395(4) . . yes
C(13) C(18) 1.385(4) . . yes
C(14) C(15) 1.390(4) . . yes
C(14) H(13) 0.98 . . no
C(15) C(16) 1.383(5) . . yes
C(15) H(14) 0.98 . . no
C(16) C(17) 1.381(5) . . yes
C(16) H(15) 0.98 . . no
C(17) C(18) 1.384(4) . . yes
C(17) H(16) 0.98 . . no
C(18) H(17) 0.98 . . no
C(19) C(20) 1.400(4) . . yes
C(19) C(24) 1.385(4) . . yes
C(20) C(21) 1.390(4) . . yes
C(20) H(18) 0.98 . . no
C(21) C(22) 1.378(4) . . yes
C(21) H(19) 0.98 . . no
C(22) C(23) 1.376(4) . . yes
C(22) H(20) 0.98 . . no
C(23) C(24) 1.398(4) . . yes
C(23) H(21) 0.98 . . no
C(24) H(22) 0.98 . . no
C(25) C(26) 1.391(4) . . yes
C(25) C(30) 1.388(4) . . yes
C(26) C(27) 1.396(4) . . yes
C(26) H(23) 0.98 . . no
C(27) C(28) 1.375(5) . . yes
C(27) H(24) 0.98 . . no
C(28) C(29) 1.378(5) . . yes
C(28) H(25) 0.98 . . no
C(29) C(30) 1.392(4) . . yes
C(29) H(26) 0.98 . . no
C(30) H(27) 0.98 . . no
C(31) C(32) 1.392(4) . . yes
C(31) C(36) 1.393(4) . . yes
C(32) C(33) 1.382(4) . . yes
C(32) H(28) 0.98 . . no
C(33) C(34) 1.374(5) . . yes
C(33) H(29) 0.98 . . no
C(34) C(35) 1.388(5) . . yes
C(34) H(30) 0.98 . . no
C(35) C(36) 1.383(4) . . yes
C(35) H(31) 0.98 . . no
C(36) H(32) 0.98 . . no
C(38) C(39) 1.490(4) . . yes
C(38) C(40) 1.493(4) . . yes
C(39) H(36) 0.98 . . no
C(39) H(37) 0.98 . . no
C(39) H(38) 0.98 . . no
C(40) H(39) 0.98 . . no
C(40) H(40) 0.98 . . no
C(40) H(41) 0.98 . . no
C(41) C(42) 1.480(7) . . yes
C(41) C(43) 1.443(8) . . yes
C(42) H(42) 0.97 . . no
C(42) H(43) 0.99 . . no
C(42) H(44) 0.98 . . no
C(43) H(45) 1.00 . . no
C(43) H(46) 1.00 . . no
C(43) H(47) 0.95 . . no

loop_
_geom_contact_atom_site_label_1
_geom_contact_atom_site_label_2
_geom_contact_distance
_geom_contact_site_symmetry_1
_geom_contact_site_symmetry_2
_geom_contact_publ_flag
F(1) N(3) 3.116(4) . . no
F(1) C(10) 3.589(4) . 1_554 no
F(1) C(9) 3.592(4) . 1_554 no
F(2) N(2) 3.257(3) . . no
F(2) C(40) 3.422(4) . . no
F(2) C(35) 3.535(4) . 2_666 no
F(3) C(42) 3.576(7) . 2_656 no
F(4) C(28) 3.417(4) . 1_545 no
F(4) C(43) 3.521(6) . . no
F(4) C(27) 3.541(4) . 1_545 no
F(5) N(2) 2.950(3) . . no
F(5) N(3) 3.176(3) . . no
F(5) C(17) 3.261(4) . . no
F(5) C(40) 3.459(4) . . no
F(5) C(37) 3.525(3) . . no
F(6) C(35) 3.177(4) . 2_666 no
F(6) C(34) 3.197(5) . 2_666 no
F(6) C(43) 3.389(7) . . no
F(6) C(42) 3.442(7) . . no
O(1) N(3) 2.906(3) . 2_766 no
O(2) C(22) 3.389(5) . 1_544 no
O(2) C(21) 3.397(5) . 2_666 no
O(2) C(21) 3.444(4) . 1_544 no
O(2) C(20) 3.534(5) . 2_666 no
N(3) C(30) 3.365(4) . 2_766 no
N(3) C(2) 3.424(4) . 2_766 no
N(3) C(29) 3.462(4) . 2_766 no
N(3) C(3) 3.509(4) . 2_766 no
C(12) C(23) 3.589(4) . 2_767 no
C(15) C(21) 3.498(4) . 1_545 no
C(21) C(39) 3.519(4) . 2_667 no
C(32) C(39) 3.592(4) . 2_667 no

loop_
_geom_torsion_atom_site_label_1
_geom_torsion_atom_site_label_2
_geom_torsion_atom_site_label_3
_geom_torsion_atom_site_label_4
_geom_torsion_site_symmetry_1
_geom_torsion_site_symmetry_2
_geom_torsion_site_symmetry_3
_geom_torsion_site_symmetry_4
_geom_torsion
_geom_torsion_publ_flag
Rh(1) P(1) C(1) C(2) . . . . 18.9(2) no
Rh(1) P(1) C(1) C(6) . . . . -160.9(2) no
Rh(1) P(1) C(7) C(8) . . . . -20.4(3) no
Rh(1) P(1) C(7) C(12) . . . . 159.4(2) no
Rh(1) P(1) C(13) C(14) . . . . -79.3(2) no
Rh(1) P(1) C(13) C(18) . . . . 91.0(2) no
Rh(1) P(2) C(19) C(20) . . . . 179.0(2) no
Rh(1) P(2) C(19) C(24) . . . . -0.2(2) no
Rh(1) P(2) C(25) C(26) . . . . 138.5(2) no
Rh(1) P(2) C(25) C(30) . . . . -45.8(2) no
Rh(1) P(2) C(31) C(32) . . . . 107.2(2) no
Rh(1) P(2) C(31) C(36) . . . . -67.1(2) no
Rh(1) O(1) C(37) N(2) . . . . 10.3(3) no
Rh(1) O(1) C(37) N(3) . . . . -170.2(2) no
Rh(1) N(1) N(2) C(37) . . . . -3.0(3) no
Rh(1) N(1) C(38) C(39) . . . . 2.7(4) no
Rh(1) N(1) C(38) C(40) . . . . -178.5(2) no
P(1) Rh(1) P(2) C(19) . . . . -3.8(2) no
P(1) Rh(1) P(2) C(25) . . . . 115.5(1) no
P(1) Rh(1) P(2) C(31) . . . . -124.7(1) no
P(1) Rh(1) O(1) C(37) . . . . 83.9(2) no
P(1) Rh(1) N(1) N(2) . . . . -86.9(2) no
P(1) Rh(1) N(1) C(38) . . . . 91.9(3) no
P(1) C(1) C(2) C(3) . . . . -179.1(2) no
P(1) C(1) C(6) C(5) . . . . 179.3(3) no
P(1) C(7) C(8) C(9) . . . . 177.4(2) no
P(1) C(7) C(12) C(11) . . . . -177.7(3) no
P(1) C(13) C(14) C(15) . . . . 172.1(2) no
P(1) C(13) C(18) C(17) . . . . -171.4(3) no
P(2) Rh(1) P(1) C(1) . . . . -102.8(1) no
P(2) Rh(1) P(1) C(7) . . . . 21.3(2) no
P(2) Rh(1) P(1) C(13) . . . . 138.4(1) no
P(2) Rh(1) O(1) C(37) . . . . -103.2(2) no
P(2) Rh(1) N(1) N(2) . . . . 100.7(2) no
P(2) Rh(1) N(1) C(38) . . . . -80.5(3) no
P(2) C(19) C(20) C(21) . . . . -179.8(2) no
P(2) C(19) C(24) C(23) . . . . 179.5(2) no
P(2) C(25) C(26) C(27) . . . . 174.6(2) no
P(2) C(25) C(30) C(29) . . . . -174.6(2) no
P(2) C(31) C(32) C(33) . . . . -175.3(3) no
P(2) C(31) C(36) C(35) . . . . 175.6(2) no
O(1) Rh(1) P(1) C(1) . . . . 41.0(1) no
O(1) Rh(1) P(1) C(7) . . . . 165.1(1) no
O(1) Rh(1) P(1) C(13) . . . . -77.8(1) no
O(1) Rh(1) P(2) C(19) . . . . -147.5(1) no
O(1) Rh(1) P(2) C(25) . . . . -28.1(1) no
O(1) Rh(1) P(2) C(31) . . . . 91.7(1) no
O(1) Rh(1) N(1) N(2) . . . . 5.8(2) no
O(1) Rh(1) N(1) C(38) . . . . -175.4(3) no
O(1) C(37) N(2) N(1) . . . . -5.1(4) no
N(1) Rh(1) P(1) C(1) . . . . 116.6(1) no
N(1) Rh(1) P(1) C(7) . . . . -119.3(1) no
N(1) Rh(1) P(1) C(13) . . . . -2.2(1) no
N(1) Rh(1) P(2) C(19) . . . . 136.6(1) no
N(1) Rh(1) P(2) C(25) . . . . -104.1(1) no
N(1) Rh(1) P(2) C(31) . . . . 15.8(1) no
N(1) Rh(1) O(1) C(37) . . . . -8.6(2) no
N(1) N(2) C(37) N(3) . . . . 175.4(2) no
N(2) N(1) C(38) C(39) . . . . -178.5(2) no
N(2) N(1) C(38) C(40) . . . . 0.2(4) no
C(1) P(1) C(7) C(8) . . . . 109.1(2) no
C(1) P(1) C(7) C(12) . . . . -71.1(3) no
C(1) P(1) C(13) C(14) . . . . 155.4(2) no
C(1) P(1) C(13) C(18) . . . . -34.4(3) no
C(1) C(2) C(3) C(4) . . . . -0.3(5) no
C(1) C(6) C(5) C(4) . . . . -0.1(6) no
C(2) C(1) P(1) C(7) . . . . -111.4(2) no
C(2) C(1) P(1) C(13) . . . . 141.1(2) no
C(2) C(1) C(6) C(5) . . . . -0.5(5) no
C(2) C(3) C(4) C(5) . . . . -0.2(5) no
C(3) C(2) C(1) C(6) . . . . 0.6(4) no
C(3) C(4) C(5) C(6) . . . . 0.4(6) no
C(6) C(1) P(1) C(7) . . . . 68.8(3) no
C(6) C(1) P(1) C(13) . . . . -38.7(3) no
C(7) P(1) C(13) C(14) . . . . 46.4(2) no
C(7) P(1) C(13) C(18) . . . . -143.4(2) no
C(7) C(8) C(9) C(10) . . . . 0.7(5) no
C(7) C(12) C(11) C(10) . . . . -0.1(6) no
C(8) C(7) P(1) C(13) . . . . -142.0(2) no
C(8) C(7) C(12) C(11) . . . . 2.1(5) no
C(8) C(9) C(10) C(11) . . . . 1.3(6) no
C(9) C(8) C(7) C(12) . . . . -2.3(5) no
C(9) C(10) C(11) C(12) . . . . -1.6(6) no
C(12) C(7) P(1) C(13) . . . . 37.8(3) no
C(13) C(14) C(15) C(16) . . . . -0.4(5) no
C(13) C(18) C(17) C(16) . . . . 0.0(5) no
C(14) C(13) C(18) C(17) . . . . -1.4(5) no
C(14) C(15) C(16) C(17) . . . . -0.9(5) no
C(15) C(14) C(13) C(18) . . . . 1.5(4) no
C(15) C(16) C(17) C(18) . . . . 1.1(5) no
C(19) P(2) C(25) C(26) . . . . -94.2(3) no
C(19) P(2) C(25) C(30) . . . . 81.6(2) no
C(19) P(2) C(31) C(32) . . . . -20.5(3) no
C(19) P(2) C(31) C(36) . . . . 165.3(2) no
C(19) C(20) C(21) C(22) . . . . 0.8(4) no
C(19) C(24) C(23) C(22) . . . . -0.3(4) no
C(20) C(19) P(2) C(25) . . . . 52.2(2) no
C(20) C(19) P(2) C(31) . . . . -55.6(2) no
C(20) C(19) C(24) C(23) . . . . 0.3(4) no
C(20) C(21) C(22) C(23) . . . . -0.8(4) no
C(21) C(20) C(19) C(24) . . . . -0.6(4) no
C(21) C(22) C(23) C(24) . . . . 0.6(4) no
C(24) C(19) P(2) C(25) . . . . -127.0(2) no
C(24) C(19) P(2) C(31) . . . . 125.2(2) no
C(25) P(2) C(31) C(32) . . . . -126.4(2) no
C(25) P(2) C(31) C(36) . . . . 59.3(2) no
C(25) C(26) C(27) C(28) . . . . 0.4(5) no
C(25) C(30) C(29) C(28) . . . . -0.8(4) no
C(26) C(25) P(2) C(31) . . . . 13.9(3) no
C(26) C(25) C(30) C(29) . . . . 1.3(4) no
C(26) C(27) C(28) C(29) . . . . 0.2(5) no
C(27) C(26) C(25) C(30) . . . . -1.1(4) no
C(27) C(28) C(29) C(30) . . . . 0.0(5) no
C(30) C(25) P(2) C(31) . . . . -170.3(2) no
C(31) C(32) C(33) C(34) . . . . 0.5(6) no
C(31) C(36) C(35) C(34) . . . . -0.8(5) no
C(32) C(31) C(36) C(35) . . . . 1.1(5) no
C(32) C(33) C(34) C(35) . . . . -0.1(6) no
C(33) C(32) C(31) C(36) . . . . -1.0(5) no
C(33) C(34) C(35) C(36) . . . . 0.3(6) no
C(37) N(2) N(1) C(38) . . . . 178.0(2) no
